data_7106436
loop_
_publ_author_name
'Christian Richard Parker'
'Christian Gregers Tortzen'
'S\/oren Lindbaek Broman'
'Magnus Schau-Magnussen'
'Mogens Br\/onsted Nielsen'

_publ_section_title
;
 Lewis acid enhanced switching of the
 1,1-dicyanodihydroazulene/vinylheptafulvene photo/thermoswitch
;
_journal_name_full Chem.Commun.
_journal_page_first 6102
_journal_paper_doi 10.1039/c1cc10804b
_journal_volume 47
_journal_year 2011
_chemical_formula_moiety 'C25 H17 Cl N2 O'
_chemical_formula_sum 'C25 H17 Cl N2 O'
_chemical_formula_weight 396.86
_chemical_name_systematic
;
?
;
_space_group_IT_number 2
_symmetry_cell_setting triclinic
_symmetry_space_group_name_Hall '-P 1'
_symmetry_space_group_name_H-M 'P -1'
_atom_sites_solution_hydrogens geom
_atom_sites_solution_primary direct
_atom_sites_solution_secondary difmap
_cell_angle_alpha 91.452(12)
_cell_angle_beta 96.337(10)
_cell_angle_gamma 96.790(10)
_cell_formula_units_Z 4
_cell_length_a 8.3826(11)
_cell_length_b 13.9767(17)
_cell_length_c 16.7662(20)
_cell_measurement_reflns_used 37653
_cell_measurement_temperature 122(1)
_cell_measurement_theta_max 27.5
_cell_measurement_theta_min 1.22
_cell_volume 1937.2(4)
_computing_cell_refinement 'COLLECT (Nonius, 1999)'
_computing_data_collection 'COLLECT (Nonius, 1999)'
_computing_data_reduction 'EvalCCD (Duisenberg et al., 2003)'
_computing_molecular_graphics 'Ortep-3 (Farrugia, 1997)'
_computing_publication_material SHELXL-97
_computing_structure_refinement 'SHELXL-97 (Sheldrick, 2008)'
_computing_structure_solution 'SHELXS-97 (Sheldrick, 2008)'
_diffrn_ambient_temperature 122(1)
_diffrn_measured_fraction_theta_full 1.000
_diffrn_measured_fraction_theta_max 1.000
_diffrn_measurement_device_type 'Nonius KappaCCD area-detector'
_diffrn_measurement_method '\w and \f scans'
_diffrn_radiation_monochromator graphite
_diffrn_radiation_source 'fine-focus sealed tube'
_diffrn_radiation_type MoK\a
_diffrn_radiation_wavelength 0.71073
_diffrn_reflns_av_R_equivalents 0.1168
_diffrn_reflns_av_sigmaI/netI 0.0439
_diffrn_reflns_limit_h_max 10
_diffrn_reflns_limit_h_min -10
_diffrn_reflns_limit_k_max 18
_diffrn_reflns_limit_k_min -18
_diffrn_reflns_limit_l_max 21
_diffrn_reflns_limit_l_min -21
_diffrn_reflns_number 70576
_diffrn_reflns_theta_full 27.50
_diffrn_reflns_theta_max 27.50
_diffrn_reflns_theta_min 1.22
_exptl_absorpt_coefficient_mu 0.216
_exptl_absorpt_correction_T_max 0.980
_exptl_absorpt_correction_T_min 0.961
_exptl_absorpt_correction_type integration
_exptl_absorpt_process_details
;
Gaussian integration (Coppens, 1970)
;
_exptl_crystal_colour yellow
_exptl_crystal_density_diffrn 1.361
_exptl_crystal_density_method 'not measured'
_exptl_crystal_description prism
_exptl_crystal_F_000 824
_exptl_crystal_size_max 0.245
_exptl_crystal_size_mid 0.178
_exptl_crystal_size_min 0.175
_refine_diff_density_max 0.388
_refine_diff_density_min -0.325
_refine_diff_density_rms 0.056
_refine_ls_extinction_method none
_refine_ls_goodness_of_fit_ref 1.059
_refine_ls_hydrogen_treatment constr
_refine_ls_matrix_type full
_refine_ls_number_parameters 523
_refine_ls_number_reflns 8895
_refine_ls_number_restraints 0
_refine_ls_restrained_S_all 1.059
_refine_ls_R_factor_all 0.0549
_refine_ls_R_factor_gt 0.0417
_refine_ls_shift/su_max 0.001
_refine_ls_shift/su_mean 0.000
_refine_ls_structure_factor_coef Fsqd
_refine_ls_weighting_details 'calc w=1/[\s^2^(Fo^2^)+(0.0315P)^2^+1.3811P] where P=(Fo^2^+2Fc^2^)/3'
_refine_ls_weighting_scheme calc
_refine_ls_wR_factor_gt 0.0966
_refine_ls_wR_factor_ref 0.1075
_reflns_number_gt 7394
_reflns_number_total 8895
_reflns_threshold_expression >2sigma(I)
_cod_data_source_file c1cc10804b.txt
_cod_data_source_block kcd837
_cod_original_cell_volume 1937.2(3)
_cod_database_code 7106436

loop_
_symmetry_equiv_pos_as_xyz
'x, y, z'
'-x, -y, -z'

loop_
_atom_site_label
_atom_site_type_symbol
_atom_site_fract_x
_atom_site_fract_y
_atom_site_fract_z
_atom_site_U_iso_or_equiv
_atom_site_adp_type
_atom_site_occupancy
_atom_site_symmetry_multiplicity
_atom_site_calc_flag
_atom_site_refinement_flags
_atom_site_disorder_assembly
_atom_site_disorder_group
N1 N 0.14989(16) 0.67075(9) 0.06400(8) 0.0200(3) Uani 1 1 d . . .
N2 N 0.91766(16) 0.27854(10) 0.42347(8) 0.0219(3) Uani 1 1 d . . .
N3 N -0.17270(18) 0.79687(11) 0.06940(10) 0.0314(3) Uani 1 1 d . . .
N4 N 0.88832(17) 0.51400(11) 0.39701(9) 0.0261(3) Uani 1 1 d . . .
O1 O 0.30438(18) 0.55320(9) 0.10586(7) 0.0343(3) Uani 1 1 d . . .
O2 O 1.03234(17) 0.14964(11) 0.38122(8) 0.0393(3) Uani 1 1 d . . .
Cl1 Cl 0.43269(5) 0.78007(3) 0.07033(3) 0.02347(10) Uani 1 1 d . . .
Cl2 Cl 0.63989(5) 0.16519(3) 0.41838(3) 0.02723(10) Uani 1 1 d . . .
C1 C 0.22393(18) 0.75383(11) 0.07528(9) 0.0178(3) Uani 1 1 d . . .
C2 C 0.76732(19) 0.27270(11) 0.41171(9) 0.0186(3) Uani 1 1 d . . .
C3 C 0.14171(18) 0.84194(11) 0.09613(9) 0.0180(3) Uani 1 1 d . . .
C4 C -0.0353(2) 0.81434(12) 0.07998(10) 0.0220(3) Uani 1 1 d . . .
C5 C 0.18317(19) 0.87847(11) 0.18755(9) 0.0198(3) Uani 1 1 d . . .
H5 H 0.0790 0.8835 0.2103 0.024 Uiso 1 1 calc R . .
C6 C 0.2807(2) 0.81720(12) 0.24144(10) 0.0254(4) Uani 1 1 d . . .
H6 H 0.3094 0.7591 0.2195 0.031 Uiso 1 1 calc R . .
C7 C 0.3289(2) 0.84090(13) 0.31898(11) 0.0279(4) Uani 1 1 d . . .
H7 H 0.3814 0.7948 0.3494 0.033 Uiso 1 1 calc R . .
C8 C 0.3090(2) 0.92987(13) 0.36121(10) 0.0276(4) Uani 1 1 d . . .
H8 H 0.2974 0.9261 0.4168 0.033 Uiso 1 1 calc R . .
C9 C 0.3053(2) 1.01732(13) 0.32944(11) 0.0266(4) Uani 1 1 d . . .
H9 H 0.2942 1.0692 0.3653 0.032 Uiso 1 1 calc R . .
C10 C 0.3164(2) 1.04045(12) 0.24674(10) 0.0239(3) Uani 1 1 d . . .
H10 H 0.3612 1.1040 0.2366 0.029 Uiso 1 1 calc R . .
C11 C 0.26884(19) 0.97962(11) 0.18267(10) 0.0208(3) Uani 1 1 d . . .
C12 C 0.2716(2) 1.00164(11) 0.09928(10) 0.0215(3) Uani 1 1 d . . .
H12 H 0.3192 1.0615 0.0820 0.026 Uiso 1 1 calc R . .
C13 C 0.20044(19) 0.92943(11) 0.04829(10) 0.0192(3) Uani 1 1 d . . .
C14 C 0.18866(19) 0.92832(11) -0.03972(10) 0.0199(3) Uani 1 1 d . . .
C15 C 0.0671(2) 0.87020(12) -0.08932(10) 0.0246(3) Uani 1 1 d . . .
H15 H -0.0091 0.8271 -0.0658 0.029 Uiso 1 1 calc R . .
C16 C 0.0570(2) 0.87495(13) -0.17231(11) 0.0272(4) Uani 1 1 d . . .
H16 H -0.0271 0.8360 -0.2050 0.033 Uiso 1 1 calc R . .
C17 C 0.1683(2) 0.93592(12) -0.20792(10) 0.0261(4) Uani 1 1 d . . .
H17 H 0.1606 0.9391 -0.2647 0.031 Uiso 1 1 calc R . .
C18 C 0.2917(2) 0.99248(12) -0.15975(10) 0.0254(4) Uani 1 1 d . . .
H18 H 0.3695 1.0338 -0.1838 0.030 Uiso 1 1 calc R . .
C19 C 0.3017(2) 0.98888(12) -0.07686(10) 0.0220(3) Uani 1 1 d . . .
H19 H 0.3863 1.0280 -0.0447 0.026 Uiso 1 1 calc R . .
C20 C 0.2291(2) 0.58802(11) 0.05055(10) 0.0220(3) Uani 1 1 d . . .
C21 C 0.20372(19) 0.54688(11) -0.03294(9) 0.0193(3) Uani 1 1 d . . .
C22 C 0.2854(2) 0.46974(13) -0.05134(11) 0.0284(4) Uani 1 1 d . . .
H22 H 0.3549 0.4443 -0.0107 0.034 Uiso 1 1 calc R . .
C23 C 0.2657(2) 0.42988(13) -0.12867(11) 0.0301(4) Uani 1 1 d . . .
H23 H 0.3228 0.3778 -0.1414 0.036 Uiso 1 1 calc R . .
C24 C 0.1626(2) 0.46616(13) -0.18744(11) 0.0281(4) Uani 1 1 d . . .
H24 H 0.1482 0.4384 -0.2405 0.034 Uiso 1 1 calc R . .
C25 C 0.0807(3) 0.54220(15) -0.16941(12) 0.0362(5) Uani 1 1 d . . .
H25 H 0.0099 0.5667 -0.2100 0.043 Uiso 1 1 calc R . .
C26 C 0.1015(2) 0.58336(13) -0.09205(11) 0.0295(4) Uani 1 1 d . . .
H26 H 0.0457 0.6363 -0.0798 0.035 Uiso 1 1 calc R . .
C27 C 0.67728(18) 0.35919(11) 0.38892(9) 0.0173(3) Uani 1 1 d . . .
C28 C 0.79840(18) 0.44569(11) 0.39542(9) 0.0185(3) Uani 1 1 d . . .
C29 C 0.58888(18) 0.35011(11) 0.29972(9) 0.0176(3) Uani 1 1 d . . .
H29 H 0.6092 0.4142 0.2752 0.021 Uiso 1 1 calc R . .
C30 C 0.6420(2) 0.27598(12) 0.24538(10) 0.0232(3) Uani 1 1 d . . .
H30 H 0.7298 0.2430 0.2655 0.028 Uiso 1 1 calc R . .
C31 C 0.5733(2) 0.25350(12) 0.17031(10) 0.0239(3) Uani 1 1 d . . .
H31 H 0.6248 0.2108 0.1396 0.029 Uiso 1 1 calc R . .
C32 C 0.4292(2) 0.28711(12) 0.13084(10) 0.0262(4) Uani 1 1 d . . .
H32 H 0.4216 0.2899 0.0740 0.031 Uiso 1 1 calc R . .
C33 C 0.3047(2) 0.31486(13) 0.16629(11) 0.0280(4) Uani 1 1 d . . .
H33 H 0.2168 0.3326 0.1314 0.034 Uiso 1 1 calc R . .
C34 C 0.2893(2) 0.32074(12) 0.25102(10) 0.0241(3) Uani 1 1 d . . .
H34 H 0.1826 0.3154 0.2659 0.029 Uiso 1 1 calc R . .
C35 C 0.41155(19) 0.33312(11) 0.31114(10) 0.0197(3) Uani 1 1 d . . .
C36 C 0.39592(19) 0.34688(11) 0.39531(10) 0.0203(3) Uani 1 1 d . . .
H36 H 0.2947 0.3427 0.4163 0.024 Uiso 1 1 calc R . .
C37 C 0.53930(18) 0.36623(11) 0.44133(9) 0.0178(3) Uani 1 1 d . . .
C38 C 0.56713(19) 0.38335(11) 0.52885(9) 0.0187(3) Uani 1 1 d . . .
C39 C 0.4370(2) 0.36890(12) 0.57485(10) 0.0234(3) Uani 1 1 d . . .
H39 H 0.3317 0.3469 0.5493 0.028 Uiso 1 1 calc R . .
C40 C 0.4606(2) 0.38656(12) 0.65743(10) 0.0253(4) Uani 1 1 d . . .
H40 H 0.3711 0.3768 0.6877 0.030 Uiso 1 1 calc R . .
C41 C 0.6125(2) 0.41807(12) 0.69628(10) 0.0244(3) Uani 1 1 d . . .
H41 H 0.6276 0.4303 0.7528 0.029 Uiso 1 1 calc R . .
C42 C 0.7423(2) 0.43152(12) 0.65170(10) 0.0236(3) Uani 1 1 d . . .
H42 H 0.8474 0.4524 0.6780 0.028 Uiso 1 1 calc R . .
C43 C 0.72076(19) 0.41484(12) 0.56902(10) 0.0206(3) Uani 1 1 d . . .
H43 H 0.8111 0.4249 0.5393 0.025 Uiso 1 1 calc R . .
C44 C 1.0033(2) 0.19710(13) 0.43792(11) 0.0252(4) Uani 1 1 d . . .
C45 C 1.06345(19) 0.18322(12) 0.52289(10) 0.0229(3) Uani 1 1 d . . .
C46 C 1.0251(2) 0.24068(12) 0.58537(11) 0.0237(3) Uani 1 1 d . . .
H46 H 0.9563 0.2892 0.5743 0.028 Uiso 1 1 calc R . .
C47 C 1.0876(2) 0.22701(13) 0.66365(11) 0.0284(4) Uani 1 1 d . . .
H47 H 1.0605 0.2657 0.7064 0.034 Uiso 1 1 calc R . .
C48 C 1.1891(2) 0.15736(14) 0.67974(12) 0.0342(4) Uani 1 1 d . . .
H48 H 1.2335 0.1491 0.7334 0.041 Uiso 1 1 calc R . .
C49 C 1.2267(3) 0.09930(15) 0.61785(13) 0.0395(5) Uani 1 1 d . . .
H49 H 1.2960 0.0511 0.6293 0.047 Uiso 1 1 calc R . .
C50 C 1.1636(2) 0.11127(14) 0.53969(12) 0.0331(4) Uani 1 1 d . . .
H50 H 1.1880 0.0708 0.4975 0.040 Uiso 1 1 calc R . .

loop_
_atom_site_aniso_label
_atom_site_aniso_U_11
_atom_site_aniso_U_22
_atom_site_aniso_U_33
_atom_site_aniso_U_23
_atom_site_aniso_U_13
_atom_site_aniso_U_12
N1 0.0223(7) 0.0169(6) 0.0209(7) -0.0016(5) 0.0036(5) 0.0012(5)
N2 0.0191(7) 0.0243(7) 0.0223(7) -0.0007(5) 0.0006(5) 0.0042(5)
N3 0.0211(8) 0.0287(8) 0.0447(9) -0.0006(7) 0.0058(7) 0.0029(6)
N4 0.0222(7) 0.0252(8) 0.0294(8) 0.0025(6) -0.0002(6) -0.0011(6)
O1 0.0540(9) 0.0264(7) 0.0227(6) -0.0009(5) -0.0042(6) 0.0139(6)
O2 0.0392(8) 0.0479(9) 0.0334(7) -0.0091(6) -0.0015(6) 0.0238(7)
Cl1 0.01675(18) 0.02119(19) 0.0332(2) 0.00002(15) 0.00624(15) 0.00234(14)
Cl2 0.0244(2) 0.01688(19) 0.0394(2) 0.00292(16) 0.00055(17) 0.00087(15)
C1 0.0172(7) 0.0194(8) 0.0169(7) 0.0003(6) 0.0035(6) 0.0015(6)
C2 0.0204(7) 0.0185(7) 0.0165(7) -0.0009(6) 0.0006(6) 0.0020(6)
C3 0.0168(7) 0.0159(7) 0.0215(8) -0.0003(6) 0.0037(6) 0.0020(6)
C4 0.0223(8) 0.0178(8) 0.0271(8) 0.0004(6) 0.0065(7) 0.0033(6)
C5 0.0207(8) 0.0177(7) 0.0214(8) -0.0017(6) 0.0056(6) 0.0018(6)
C6 0.0345(9) 0.0183(8) 0.0250(8) 0.0003(6) 0.0070(7) 0.0060(7)
C7 0.0333(9) 0.0244(9) 0.0269(9) 0.0028(7) 0.0040(7) 0.0068(7)
C8 0.0298(9) 0.0324(9) 0.0206(8) -0.0025(7) 0.0046(7) 0.0035(7)
C9 0.0246(8) 0.0270(9) 0.0278(9) -0.0094(7) 0.0051(7) 0.0021(7)
C10 0.0251(8) 0.0184(8) 0.0280(9) -0.0025(6) 0.0039(7) 0.0016(6)
C11 0.0199(8) 0.0165(7) 0.0266(8) -0.0002(6) 0.0047(6) 0.0033(6)
C12 0.0231(8) 0.0155(7) 0.0261(8) 0.0012(6) 0.0044(7) 0.0021(6)
C13 0.0181(7) 0.0158(7) 0.0244(8) 0.0025(6) 0.0046(6) 0.0026(6)
C14 0.0199(8) 0.0158(7) 0.0245(8) 0.0011(6) 0.0018(6) 0.0050(6)
C15 0.0235(8) 0.0219(8) 0.0279(9) 0.0000(7) 0.0031(7) 0.0010(7)
C16 0.0268(9) 0.0259(9) 0.0275(9) -0.0037(7) -0.0027(7) 0.0034(7)
C17 0.0331(9) 0.0257(9) 0.0201(8) 0.0023(6) -0.0001(7) 0.0090(7)
C18 0.0280(9) 0.0218(8) 0.0275(9) 0.0083(7) 0.0041(7) 0.0049(7)
C19 0.0211(8) 0.0191(8) 0.0252(8) 0.0036(6) 0.0003(6) 0.0022(6)
C20 0.0257(8) 0.0166(8) 0.0235(8) 0.0000(6) 0.0032(7) 0.0023(6)
C21 0.0203(8) 0.0153(7) 0.0219(8) 0.0006(6) 0.0039(6) -0.0008(6)
C22 0.0354(10) 0.0245(9) 0.0262(9) 0.0004(7) 0.0005(7) 0.0105(7)
C23 0.0364(10) 0.0254(9) 0.0309(9) -0.0032(7) 0.0080(8) 0.0107(8)
C24 0.0359(10) 0.0252(9) 0.0223(8) -0.0036(7) 0.0054(7) -0.0010(7)
C25 0.0424(11) 0.0361(11) 0.0287(10) -0.0040(8) -0.0104(8) 0.0137(9)
C26 0.0322(9) 0.0264(9) 0.0297(9) -0.0061(7) -0.0046(8) 0.0121(7)
C27 0.0157(7) 0.0171(7) 0.0187(7) -0.0009(6) 0.0014(6) 0.0008(6)
C28 0.0161(7) 0.0212(8) 0.0179(7) -0.0001(6) 0.0007(6) 0.0024(6)
C29 0.0172(7) 0.0174(7) 0.0174(7) 0.0005(6) -0.0009(6) 0.0014(6)
C30 0.0218(8) 0.0268(9) 0.0216(8) -0.0011(6) 0.0022(6) 0.0066(7)
C31 0.0281(9) 0.0240(8) 0.0200(8) -0.0024(6) 0.0033(7) 0.0052(7)
C32 0.0331(9) 0.0247(9) 0.0194(8) 0.0009(6) -0.0033(7) 0.0036(7)
C33 0.0267(9) 0.0293(9) 0.0258(9) -0.0019(7) -0.0089(7) 0.0064(7)
C34 0.0194(8) 0.0246(8) 0.0271(9) -0.0049(7) -0.0026(7) 0.0033(6)
C35 0.0193(7) 0.0163(7) 0.0228(8) -0.0003(6) -0.0005(6) 0.0026(6)
C36 0.0159(7) 0.0193(8) 0.0253(8) -0.0018(6) 0.0019(6) 0.0009(6)
C37 0.0164(7) 0.0157(7) 0.0215(8) 0.0001(6) 0.0032(6) 0.0017(6)
C38 0.0204(8) 0.0155(7) 0.0204(8) -0.0009(6) 0.0014(6) 0.0041(6)
C39 0.0210(8) 0.0246(8) 0.0242(8) -0.0014(6) 0.0030(7) 0.0013(6)
C40 0.0277(9) 0.0250(8) 0.0253(8) 0.0010(7) 0.0102(7) 0.0045(7)
C41 0.0341(9) 0.0216(8) 0.0185(8) -0.0005(6) 0.0027(7) 0.0081(7)
C42 0.0228(8) 0.0251(8) 0.0217(8) -0.0021(6) -0.0026(6) 0.0040(7)
C43 0.0189(7) 0.0224(8) 0.0205(8) -0.0011(6) 0.0018(6) 0.0035(6)
C44 0.0184(8) 0.0268(9) 0.0304(9) -0.0014(7) 0.0008(7) 0.0055(7)
C45 0.0172(7) 0.0216(8) 0.0300(9) 0.0028(7) 0.0024(7) 0.0023(6)
C46 0.0200(8) 0.0191(8) 0.0317(9) 0.0013(7) 0.0010(7) 0.0026(6)
C47 0.0297(9) 0.0233(9) 0.0309(9) 0.0024(7) 0.0027(7) -0.0014(7)
C48 0.0352(10) 0.0342(10) 0.0327(10) 0.0140(8) -0.0002(8) 0.0030(8)
C49 0.0417(11) 0.0384(11) 0.0434(12) 0.0170(9) 0.0062(9) 0.0214(9)
C50 0.0348(10) 0.0297(10) 0.0381(10) 0.0058(8) 0.0076(8) 0.0136(8)

loop_
_atom_type_symbol
_atom_type_description
_atom_type_scat_dispersion_real
_atom_type_scat_dispersion_imag
_atom_type_scat_source
C C 0.0033 0.0016 'International Tables Vol C Tables 4.2.6.8 and 6.1.1.4'
H H 0.0000 0.0000 'International Tables Vol C Tables 4.2.6.8 and 6.1.1.4'
Cl Cl 0.1484 0.1585 'International Tables Vol C Tables 4.2.6.8 and 6.1.1.4'
N N 0.0061 0.0033 'International Tables Vol C Tables 4.2.6.8 and 6.1.1.4'
O O 0.0106 0.0060 'International Tables Vol C Tables 4.2.6.8 and 6.1.1.4'

loop_
_geom_angle_atom_site_label_1
_geom_angle_atom_site_label_2
_geom_angle_atom_site_label_3
_geom_angle
_geom_angle_site_symmetry_1
_geom_angle_site_symmetry_3
_geom_angle_publ_flag
C1 N1 C20 122.85(14) . . ?
C2 N2 C44 123.35(15) . . ?
N1 C1 C3 123.16(14) . . ?
N1 C1 Cl1 123.10(12) . . ?
C3 C1 Cl1 113.73(11) . . ?
N2 C2 C27 122.83(15) . . ?
N2 C2 Cl2 123.28(13) . . ?
C27 C2 Cl2 113.89(11) . . ?
C4 C3 C1 107.60(13) . . ?
C4 C3 C13 112.25(13) . . ?
C1 C3 C13 111.06(12) . . ?
C4 C3 C5 108.36(13) . . ?
C1 C3 C5 113.37(12) . . ?
C13 C3 C5 104.25(12) . . ?
N3 C4 C3 176.85(18) . . ?
C6 C5 C11 112.16(14) . . ?
C6 C5 C3 116.48(13) . . ?
C11 C5 C3 103.71(12) . . ?
C6 C5 H5 108.0 . . ?
C11 C5 H5 108.0 . . ?
C3 C5 H5 108.0 . . ?
C7 C6 C5 122.89(15) . . ?
C7 C6 H6 118.6 . . ?
C5 C6 H6 118.6 . . ?
C6 C7 C8 126.55(17) . . ?
C6 C7 H7 116.7 . . ?
C8 C7 H7 116.7 . . ?
C9 C8 C7 126.53(16) . . ?
C9 C8 H8 116.7 . . ?
C7 C8 H8 116.7 . . ?
C8 C9 C10 126.87(16) . . ?
C8 C9 H9 116.6 . . ?
C10 C9 H9 116.6 . . ?
C11 C10 C9 125.60(16) . . ?
C11 C10 H10 117.2 . . ?
C9 C10 H10 117.2 . . ?
C10 C11 C12 126.95(16) . . ?
C10 C11 C5 124.03(15) . . ?
C12 C11 C5 108.62(14) . . ?
C13 C12 C11 113.63(15) . . ?
C13 C12 H12 123.2 . . ?
C11 C12 H12 123.2 . . ?
C12 C13 C14 126.70(15) . . ?
C12 C13 C3 109.67(14) . . ?
C14 C13 C3 123.49(14) . . ?
C19 C14 C15 117.83(15) . . ?
C19 C14 C13 119.14(15) . . ?
C15 C14 C13 123.02(15) . . ?
C16 C15 C14 120.78(16) . . ?
C16 C15 H15 119.6 . . ?
C14 C15 H15 119.6 . . ?
C17 C16 C15 120.61(16) . . ?
C17 C16 H16 119.7 . . ?
C15 C16 H16 119.7 . . ?
C16 C17 C18 119.40(16) . . ?
C16 C17 H17 120.3 . . ?
C18 C17 H17 120.3 . . ?
C19 C18 C17 120.34(16) . . ?
C19 C18 H18 119.8 . . ?
C17 C18 H18 119.8 . . ?
C18 C19 C14 121.02(16) . . ?
C18 C19 H19 119.5 . . ?
C14 C19 H19 119.5 . . ?
O1 C20 N1 120.32(15) . . ?
O1 C20 C21 124.14(15) . . ?
N1 C20 C21 115.45(14) . . ?
C26 C21 C22 119.89(16) . . ?
C26 C21 C20 121.67(15) . . ?
C22 C21 C20 118.44(15) . . ?
C23 C22 C21 120.12(16) . . ?
C23 C22 H22 119.9 . . ?
C21 C22 H22 119.9 . . ?
C22 C23 C24 119.80(16) . . ?
C22 C23 H23 120.1 . . ?
C24 C23 H23 120.1 . . ?
C25 C24 C23 120.29(17) . . ?
C25 C24 H24 119.9 . . ?
C23 C24 H24 119.9 . . ?
C24 C25 C26 120.20(17) . . ?
C24 C25 H25 119.9 . . ?
C26 C25 H25 119.9 . . ?
C21 C26 C25 119.69(16) . . ?
C21 C26 H26 120.2 . . ?
C25 C26 H26 120.2 . . ?
C28 C27 C2 107.37(13) . . ?
C28 C27 C37 113.82(13) . . ?
C2 C27 C37 110.57(12) . . ?
C28 C27 C29 107.98(12) . . ?
C2 C27 C29 113.21(12) . . ?
C37 C27 C29 103.98(12) . . ?
N4 C28 C27 176.64(17) . . ?
C30 C29 C35 113.90(13) . . ?
C30 C29 C27 115.77(13) . . ?
C35 C29 C27 103.59(12) . . ?
C30 C29 H29 107.7 . . ?
C35 C29 H29 107.7 . . ?
C27 C29 H29 107.7 . . ?
C31 C30 C29 124.07(15) . . ?
C31 C30 H30 118.0 . . ?
C29 C30 H30 118.0 . . ?
C30 C31 C32 127.12(16) . . ?
C30 C31 H31 116.4 . . ?
C32 C31 H31 116.4 . . ?
C33 C32 C31 126.75(16) . . ?
C33 C32 H32 116.6 . . ?
C31 C32 H32 116.6 . . ?
C32 C33 C34 127.58(16) . . ?
C32 C33 H33 116.2 . . ?
C34 C33 H33 116.2 . . ?
C35 C34 C33 126.34(16) . . ?
C35 C34 H34 116.8 . . ?
C33 C34 H34 116.8 . . ?
C34 C35 C36 126.08(15) . . ?
C34 C35 C29 124.82(15) . . ?
C36 C35 C29 108.49(13) . . ?
C37 C36 C35 113.33(14) . . ?
C37 C36 H36 123.3 . . ?
C35 C36 H36 123.3 . . ?
C36 C37 C38 127.48(14) . . ?
C36 C37 C27 109.38(14) . . ?
C38 C37 C27 122.94(13) . . ?
C43 C38 C39 117.91(15) . . ?
C43 C38 C37 122.26(14) . . ?
C39 C38 C37 119.83(14) . . ?
C40 C39 C38 120.55(16) . . ?
C40 C39 H39 119.7 . . ?
C38 C39 H39 119.7 . . ?
C41 C40 C39 120.98(16) . . ?
C41 C40 H40 119.5 . . ?
C39 C40 H40 119.5 . . ?
C40 C41 C42 119.04(15) . . ?
C40 C41 H41 120.5 . . ?
C42 C41 H41 120.5 . . ?
C41 C42 C43 120.79(16) . . ?
C41 C42 H42 119.6 . . ?
C43 C42 H42 119.6 . . ?
C42 C43 C38 120.72(15) . . ?
C42 C43 H43 119.6 . . ?
C38 C43 H43 119.6 . . ?
O2 C44 N2 118.90(16) . . ?
O2 C44 C45 124.85(16) . . ?
N2 C44 C45 115.99(15) . . ?
C46 C45 C50 119.74(17) . . ?
C46 C45 C44 121.80(15) . . ?
C50 C45 C44 118.45(16) . . ?
C47 C46 C45 119.88(16) . . ?
C47 C46 H46 120.1 . . ?
C45 C46 H46 120.1 . . ?
C48 C47 C46 120.17(18) . . ?
C48 C47 H47 119.9 . . ?
C46 C47 H47 119.9 . . ?
C47 C48 C49 120.24(18) . . ?
C47 C48 H48 119.9 . . ?
C49 C48 H48 119.9 . . ?
C50 C49 C48 120.22(18) . . ?
C50 C49 H49 119.9 . . ?
C48 C49 H49 119.9 . . ?
C49 C50 C45 119.74(18) . . ?
C49 C50 H50 120.1 . . ?
C45 C50 H50 120.1 . . ?

loop_
_geom_bond_atom_site_label_1
_geom_bond_atom_site_label_2
_geom_bond_distance
_geom_bond_site_symmetry_2
_geom_bond_publ_flag
N1 C1 1.250(2) . y
N1 C20 1.425(2) . y
N2 C2 1.247(2) . ?
N2 C44 1.428(2) . ?
N3 C4 1.142(2) . y
N4 C28 1.142(2) . ?
O1 C20 1.209(2) . y
O2 C44 1.208(2) . ?
Cl1 C1 1.7567(16) . y
Cl2 C2 1.7513(16) . ?
C1 C3 1.532(2) . y
C2 C27 1.534(2) . ?
C3 C4 1.481(2) . y
C3 C13 1.541(2) . y
C3 C5 1.591(2) . y
C5 C6 1.503(2) . y
C5 C11 1.517(2) . y
C5 H5 1.0000 . ?
C6 C7 1.339(2) . y
C6 H6 0.9500 . ?
C7 C8 1.451(2) . y
C7 H7 0.9500 . ?
C8 C9 1.348(3) . y
C8 H8 0.9500 . ?
C9 C10 1.442(2) . y
C9 H9 0.9500 . ?
C10 C11 1.347(2) . y
C10 H10 0.9500 . ?
C11 C12 1.441(2) . y
C12 C13 1.344(2) . y
C12 H12 0.9500 . ?
C13 C14 1.467(2) . y
C14 C19 1.403(2) . y
C14 C15 1.405(2) . y
C15 C16 1.388(2) . y
C15 H15 0.9500 . ?
C16 C17 1.383(3) . y
C16 H16 0.9500 . ?
C17 C18 1.392(3) . y
C17 H17 0.9500 . ?
C18 C19 1.386(2) . y
C18 H18 0.9500 . ?
C19 H19 0.9500 . ?
C20 C21 1.483(2) . y
C21 C26 1.385(2) . y
C21 C22 1.389(2) . y
C22 C23 1.383(2) . y
C22 H22 0.9500 . ?
C23 C24 1.384(3) . y
C23 H23 0.9500 . ?
C24 C25 1.376(3) . y
C24 H24 0.9500 . ?
C25 C26 1.390(3) . y
C25 H25 0.9500 . ?
C26 H26 0.9500 . ?
C27 C28 1.478(2) . ?
C27 C37 1.538(2) . ?
C27 C29 1.589(2) . ?
C29 C30 1.501(2) . ?
C29 C35 1.511(2) . ?
C29 H29 1.0000 . ?
C30 C31 1.338(2) . ?
C30 H30 0.9500 . ?
C31 C32 1.446(2) . ?
C31 H31 0.9500 . ?
C32 C33 1.347(3) . ?
C32 H32 0.9500 . ?
C33 C34 1.442(2) . ?
C33 H33 0.9500 . ?
C34 C35 1.348(2) . ?
C34 H34 0.9500 . ?
C35 C36 1.442(2) . ?
C36 C37 1.349(2) . ?
C36 H36 0.9500 . ?
C37 C38 1.469(2) . ?
C38 C43 1.402(2) . ?
C38 C39 1.403(2) . ?
C39 C40 1.388(2) . ?
C39 H39 0.9500 . ?
C40 C41 1.382(3) . ?
C40 H40 0.9500 . ?
C41 C42 1.384(2) . ?
C41 H41 0.9500 . ?
C42 C43 1.388(2) . ?
C42 H42 0.9500 . ?
C43 H43 0.9500 . ?
C44 C45 1.483(2) . ?
C45 C46 1.392(2) . ?
C45 C50 1.399(2) . ?
C46 C47 1.385(2) . ?
C46 H46 0.9500 . ?
C47 C48 1.380(3) . ?
C47 H47 0.9500 . ?
C48 C49 1.387(3) . ?
C48 H48 0.9500 . ?
C49 C50 1.380(3) . ?
C49 H49 0.9500 . ?
C50 H50 0.9500 . ?
